data_4300885
loop_
_publ_author_name
'Tyler W. Green'
'Rachel Lieberman'
'Neal Mitchell'
'Jeanette A. Krause Bauer'
'William B. Connick'

_publ_contact_author_address
;     Department of Chemistry

      University of Cincinnati

      Cincinnati, OH 45221-0172 USA

;
_publ_contact_author_email bill.connick@uc.edu
_publ_contact_author_fax '513 556 9239'
_publ_contact_author_name 'Dr. William B. Connick'
_publ_contact_author_phone '513 556 0148'
_publ_section_title
;

Intramolecular Metal...Sulfur Interactions of Platinum(II)

1,4,7-Trithiacyclononane Complexes with Bipyridyl Ligands: The

Relationship between Molecular and Electronic Structures

;
_journal_name_full 'Inorganic Chemistry'
_journal_page_first 1955
_journal_page_last 1965
_journal_paper_doi 10.1021/ic048610d
_journal_volume 44
_journal_year 2005
_chemical_formula_sum 'C20 H29 F12 N3 O P2 Pt S3'
_chemical_formula_weight 908.67
_chemical_name_systematic
; 

4,4'-dimethylbipyridine-(1,4,7-trithiacyclononane)platinum(II) 

bis(hexafluorophosphate) hydrate acetonitrile solvate



;
_space_group_IT_number 2
_symmetry_cell_setting triclinic
_symmetry_space_group_name_Hall '-P 1'
_symmetry_space_group_name_H-M 'P -1'
_atom_sites_solution_hydrogens mixed
_atom_sites_solution_primary Patterson
_atom_sites_solution_secondary difmap
_audit_creation_method SHELXL-97
_cell_angle_alpha 77.345(1)
_cell_angle_beta 79.967(1)
_cell_angle_gamma 72.341(1)
_cell_formula_units_Z 2
_cell_length_a 10.1895(3)
_cell_length_b 11.8566(4)
_cell_length_c 13.1004(4)
_cell_measurement_reflns_used 6666
_cell_measurement_temperature 100(2)
_cell_measurement_theta_max 26.37
_cell_measurement_theta_min 2.21
_cell_volume 1461.56(8)
_computing_cell_refinement 'Bruker SAINT v6.28A'
_computing_data_collection 'Bruker SMART v5.628'
_computing_data_reduction 'Bruker SAINT v6.28A'
_computing_molecular_graphics 'Bruker SHELXTL v6.12 and Crystal Impact DIAMOND v2.1e (1997)'
_computing_publication_material 'Bruker SHELXTL v6.12'
_computing_structure_refinement 'Bruker SHELXTL v6.12'
_computing_structure_solution 'Bruker SHELXTL v6.12'
_diffrn_ambient_temperature 100(2)
_diffrn_detector_area_resol_mean 0.80
_diffrn_measured_fraction_theta_full 0.998
_diffrn_measured_fraction_theta_max 0.998
_diffrn_measurement_device_type 'SMART6000 CCD'
_diffrn_measurement_method '\w scans'
_diffrn_radiation_monochromator graphite
_diffrn_radiation_source 'fine-focus sealed tube'
_diffrn_radiation_type MoK\a
_diffrn_radiation_wavelength 0.71073
_diffrn_reflns_av_R_equivalents 0.0260
_diffrn_reflns_av_sigmaI/netI 0.0277
_diffrn_reflns_limit_h_max 12
_diffrn_reflns_limit_h_min -12
_diffrn_reflns_limit_k_max 14
_diffrn_reflns_limit_k_min -14
_diffrn_reflns_limit_l_max 16
_diffrn_reflns_limit_l_min -16
_diffrn_reflns_number 17480
_diffrn_reflns_theta_full 26.37
_diffrn_reflns_theta_max 26.37
_diffrn_reflns_theta_min 1.60
_diffrn_standards_number 0
_exptl_absorpt_coefficient_mu 5.224
_exptl_absorpt_correction_T_max 0.8183
_exptl_absorpt_correction_T_min 0.5079
_exptl_absorpt_correction_type multi-scan
_exptl_absorpt_process_details 'SADABS (Sheldrick)'
_exptl_crystal_colour yellow
_exptl_crystal_density_diffrn 2.065
_exptl_crystal_density_meas ?
_exptl_crystal_description 'rectangular block'
_exptl_crystal_F_000 884
_exptl_crystal_size_max 0.15
_exptl_crystal_size_mid 0.10
_exptl_crystal_size_min 0.04
_refine_diff_density_max 2.044
_refine_diff_density_min -1.701
_refine_diff_density_rms 0.126
_refine_ls_extinction_method none
_refine_ls_goodness_of_fit_ref 1.049
_refine_ls_hydrogen_treatment mixed
_refine_ls_matrix_type full
_refine_ls_number_parameters 406
_refine_ls_number_reflns 5978
_refine_ls_number_restraints 0
_refine_ls_restrained_S_all 1.049
_refine_ls_R_factor_all 0.0269
_refine_ls_R_factor_gt 0.0249
_refine_ls_shift/su_max 0.002
_refine_ls_shift/su_mean 0.000
_refine_ls_structure_factor_coef Fsqd
_refine_ls_weighting_details 'calc w=1/[\s^2^(Fo^2^)+(0.0373P)^2^+3.0867P] where P=(Fo^2^+2Fc^2^)/3'
_refine_ls_weighting_scheme calc
_refine_ls_wR_factor_gt 0.0638
_refine_ls_wR_factor_ref 0.0650
_reflns_number_gt 5649
_reflns_number_total 5978
_reflns_threshold_expression >2\s(I)
_cod_data_source_file ic048610dsi20041005_061131_3.cif
_cod_data_source_block 2
_cod_depositor_comments
;
The following automatic conversions were performed:
'_symmetry_cell_setting' value 'Triclinic' changed to 'triclinic'
according to '/home/saulius/struct/CIF-dictionaries/cif_core.dic'
dictionary named 'cif_core.dic' version 2.4.1 from 2010-06-29.

Automatic conversion script
Id: cif_fix_enum 1527 2010-12-29 10:47:43Z saulius 
;
_cod_database_code 4300885

loop_
_symmetry_equiv_pos_as_xyz
'x, y, z'
'-x, -y, -z'

loop_
_atom_site_label
_atom_site_type_symbol
_atom_site_fract_x
_atom_site_fract_y
_atom_site_fract_z
_atom_site_U_iso_or_equiv
_atom_site_adp_type
_atom_site_occupancy
_atom_site_symmetry_multiplicity
_atom_site_calc_flag
_atom_site_refinement_flags
_atom_site_disorder_assembly
_atom_site_disorder_group
Pt Pt 0.761123(12) 0.501449(11) 0.632827(10) 0.01206(5) Uani 1 1 d . . .
N1 N 0.8794(3) 0.3295(3) 0.6248(2) 0.0140(6) Uani 1 1 d . . .
C1 C 0.9131(4) 0.2403(3) 0.7083(3) 0.0175(7) Uani 1 1 d . . .
H1 H 0.8731 0.2546 0.7770 0.021 Uiso 1 1 calc R . .
C2 C 1.0036(4) 0.1293(3) 0.6968(3) 0.0216(8) Uani 1 1 d . . .
H2 H 1.0255 0.0691 0.7571 0.026 Uiso 1 1 calc R . .
C3 C 1.0626(4) 0.1056(3) 0.5973(3) 0.0200(8) Uani 1 1 d . . .
C4 C 1.0258(4) 0.1976(3) 0.5116(3) 0.0182(7) Uani 1 1 d . . .
H4 H 1.0627 0.1842 0.4421 0.022 Uiso 1 1 calc R . .
C5 C 0.9360(4) 0.3079(3) 0.5271(3) 0.0137(7) Uani 1 1 d . . .
N2 N 0.8286(3) 0.5177(3) 0.4741(2) 0.0141(6) Uani 1 1 d . . .
C6 C 0.9001(3) 0.4120(3) 0.4415(3) 0.0135(7) Uani 1 1 d . . .
C7 C 0.9392(4) 0.4055(3) 0.3358(3) 0.0151(7) Uani 1 1 d . . .
H7 H 0.9861 0.3300 0.3153 0.018 Uiso 1 1 calc R . .
C8 C 0.9100(4) 0.5094(3) 0.2590(3) 0.0165(7) Uani 1 1 d . . .
C9 C 0.8386(4) 0.6170(3) 0.2945(3) 0.0173(7) Uani 1 1 d . . .
H9 H 0.8175 0.6899 0.2451 0.021 Uiso 1 1 calc R . .
C10 C 0.7984(4) 0.6184(3) 0.4004(3) 0.0152(7) Uani 1 1 d . . .
H10 H 0.7479 0.6924 0.4223 0.018 Uiso 1 1 calc R . .
S2 S 0.66097(9) 0.69986(8) 0.63750(7) 0.01627(18) Uani 1 1 d . . .
C13 C 0.4709(4) 0.7315(4) 0.6464(3) 0.0246(8) Uani 1 1 d . . .
H13A H 0.4337 0.7222 0.7218 0.030 Uiso 1 1 calc R . .
H13B H 0.4329 0.8168 0.6145 0.030 Uiso 1 1 calc R . .
C14 C 0.4171(4) 0.6556(4) 0.5953(4) 0.0261(9) Uani 1 1 d . . .
H14A H 0.4412 0.6760 0.5183 0.031 Uiso 1 1 calc R . .
H14B H 0.3147 0.6805 0.6092 0.031 Uiso 1 1 calc R . .
S3 S 0.47385(9) 0.49401(9) 0.63192(7) 0.01830(18) Uani 1 1 d . . .
C15 C 0.4384(4) 0.4650(4) 0.7744(3) 0.0187(7) Uani 1 1 d . . .
H15A H 0.3970 0.5428 0.7990 0.022 Uiso 1 1 calc R . .
H15B H 0.3688 0.4187 0.7943 0.022 Uiso 1 1 calc R . .
C16 C 0.5653(4) 0.3959(3) 0.8313(3) 0.0173(7) Uani 1 1 d . . .
H16A H 0.6011 0.3157 0.8107 0.021 Uiso 1 1 calc R . .
H16B H 0.5344 0.3832 0.9079 0.021 Uiso 1 1 calc R . .
S1 S 0.70873(9) 0.46286(8) 0.80951(7) 0.01455(17) Uani 1 1 d . . .
C11 C 0.6282(4) 0.6073(3) 0.8523(3) 0.0200(8) Uani 1 1 d . . .
H11A H 0.5260 0.6237 0.8602 0.024 Uiso 1 1 calc R . .
H11B H 0.6562 0.6041 0.9217 0.024 Uiso 1 1 calc R . .
C12 C 0.6710(4) 0.7082(4) 0.7730(3) 0.0208(8) Uani 1 1 d . . .
H12A H 0.7673 0.7046 0.7805 0.025 Uiso 1 1 calc R . .
H12B H 0.6102 0.7864 0.7890 0.025 Uiso 1 1 calc R . .
C17 C 1.1655(5) -0.0124(4) 0.5826(4) 0.0305(10) Uani 1 1 d . . .
H17A H 1.1497 -0.0749 0.6422 0.046 Uiso 1 1 calc R . .
H17B H 1.2597 -0.0055 0.5789 0.046 Uiso 1 1 calc R . .
H17C H 1.1544 -0.0338 0.5171 0.046 Uiso 1 1 calc R . .
C18 C 0.9530(4) 0.5050(4) 0.1441(3) 0.0208(8) Uani 1 1 d . . .
H18A H 1.0259 0.5458 0.1180 0.031 Uiso 1 1 calc R . .
H18B H 0.8728 0.5453 0.1049 0.031 Uiso 1 1 calc R . .
H18C H 0.9882 0.4210 0.1343 0.031 Uiso 1 1 calc R . .
O19W O 1.1014(3) 0.1379(3) 1.2637(3) 0.0383(8) Uani 1 1 d . . .
H19A H 1.1855 0.0814 1.2554 0.057 Uiso 1 1 d . . .
H19B H 1.0502 0.1321 1.2028 0.057 Uiso 1 1 d . . .
N20S N 0.3161(5) 0.2598(4) 0.9753(3) 0.0383(9) Uani 1 1 d . . .
C21S C 0.2981(5) 0.1690(4) 0.9779(3) 0.0272(9) Uani 1 1 d . . .
C22S C 0.2730(6) 0.0541(4) 0.9811(4) 0.0360(11) Uani 1 1 d . . .
H22A H 0.3188 0.0230 0.9167 0.054 Uiso 1 1 calc R . .
H22B H 0.1730 0.0647 0.9863 0.054 Uiso 1 1 calc R . .
H22C H 0.3103 -0.0029 1.0425 0.054 Uiso 1 1 calc R . .
P1 P 0.81596(10) 0.22970(9) 1.07581(7) 0.01793(19) Uani 1 1 d . . .
F11 F 0.8230(3) 0.2610(2) 1.18848(19) 0.0309(6) Uani 1 1 d . . .
F12 F 0.8057(3) 0.2002(2) 0.96469(19) 0.0329(6) Uani 1 1 d . . .
F13 F 0.7183(3) 0.3644(2) 1.04501(19) 0.0320(6) Uani 1 1 d . . .
F14 F 0.9116(3) 0.0961(2) 1.1087(2) 0.0343(6) Uani 1 1 d . . .
F15 F 0.6812(3) 0.1862(2) 1.1256(2) 0.0362(6) Uani 1 1 d . . .
F16 F 0.9494(3) 0.2745(3) 1.0271(2) 0.0424(7) Uani 1 1 d . . .
P2 P 1.46037(15) -0.08853(10) 1.31386(9) 0.0344(3) Uani 1 1 d . . .
F21 F 1.5276(4) -0.1465(3) 1.4210(2) 0.0567(9) Uani 1 1 d . A .
F22 F 1.5342(4) -0.2056(3) 1.2697(3) 0.0658(11) Uani 1 1 d . A .
F23 F 1.3351(4) -0.1460(5) 1.3677(4) 0.0962(17) Uani 1 1 d . A .
F24A F 1.5640(7) -0.0162(6) 1.2646(5) 0.0655(16) Uani 0.65 1 d P A 1
F25A F 1.3693(7) 0.0262(4) 1.3664(4) 0.0607(16) Uani 0.70 1 d P . 1
F26A F 1.3779(7) -0.0351(6) 1.2127(4) 0.079(2) Uani 0.74 1 d P . 1
F24B F 1.6382(11) -0.0907(11) 1.2796(8) 0.054(2) Uani 0.35 1 d P A 2
F25B F 1.4535(14) 0.0161(19) 1.3587(16) 0.108(9) Uani 0.30 1 d P A 2
F26B F 1.4602(12) -0.0136(13) 1.1974(10) 0.049(4) Uani 0.26 1 d P A 2

loop_
_atom_site_aniso_label
_atom_site_aniso_U_11
_atom_site_aniso_U_22
_atom_site_aniso_U_33
_atom_site_aniso_U_23
_atom_site_aniso_U_13
_atom_site_aniso_U_12
Pt 0.01315(8) 0.01023(8) 0.01202(8) -0.00008(5) -0.00192(5) -0.00315(5)
N1 0.0149(14) 0.0110(14) 0.0153(15) -0.0001(11) -0.0013(11) -0.0041(11)
C1 0.0193(17) 0.0156(18) 0.0142(17) 0.0021(14) 0.0003(14) -0.0044(14)
C2 0.0237(19) 0.0166(18) 0.0209(19) 0.0031(15) -0.0033(15) -0.0043(15)
C3 0.0191(18) 0.0139(18) 0.024(2) -0.0017(15) -0.0002(15) -0.0028(14)
C4 0.0193(17) 0.0180(18) 0.0160(17) -0.0016(14) -0.0007(14) -0.0050(14)
C5 0.0150(16) 0.0146(17) 0.0122(16) -0.0002(13) -0.0007(13) -0.0068(13)
N2 0.0127(13) 0.0151(15) 0.0156(14) -0.0020(12) -0.0023(11) -0.0053(11)
C6 0.0126(15) 0.0116(16) 0.0156(17) 0.0011(13) -0.0035(13) -0.0038(13)
C7 0.0140(16) 0.0169(18) 0.0139(17) -0.0010(14) -0.0006(13) -0.0052(13)
C8 0.0142(16) 0.0217(19) 0.0147(17) 0.0011(14) -0.0025(13) -0.0089(14)
C9 0.0175(17) 0.0172(18) 0.0170(18) 0.0035(14) -0.0045(14) -0.0075(14)
C10 0.0165(16) 0.0124(17) 0.0171(17) 0.0016(13) -0.0051(13) -0.0058(13)
S2 0.0180(4) 0.0119(4) 0.0185(4) -0.0022(3) -0.0028(3) -0.0036(3)
C13 0.0207(19) 0.021(2) 0.029(2) -0.0052(17) -0.0049(16) -0.0002(15)
C14 0.0222(19) 0.022(2) 0.032(2) 0.0041(17) -0.0093(17) -0.0064(16)
S3 0.0206(4) 0.0216(5) 0.0142(4) 0.0011(3) -0.0042(3) -0.0099(4)
C15 0.0177(17) 0.025(2) 0.0148(17) -0.0033(15) 0.0002(14) -0.0090(15)
C16 0.0214(18) 0.0189(18) 0.0137(17) 0.0003(14) -0.0005(14) -0.0118(15)
S1 0.0157(4) 0.0153(4) 0.0128(4) -0.0015(3) -0.0020(3) -0.0049(3)
C11 0.0272(19) 0.0180(19) 0.0166(18) -0.0075(15) 0.0012(15) -0.0077(15)
C12 0.0253(19) 0.0190(19) 0.0204(19) -0.0065(15) 0.0001(15) -0.0090(15)
C17 0.034(2) 0.015(2) 0.031(2) -0.0002(17) 0.0010(18) 0.0038(17)
C18 0.0230(19) 0.025(2) 0.0139(17) 0.0004(15) -0.0016(14) -0.0093(16)
O19W 0.0363(18) 0.0365(19) 0.043(2) -0.0133(16) -0.0051(15) -0.0073(14)
N20S 0.054(3) 0.036(2) 0.032(2) -0.0067(18) -0.0081(19) -0.020(2)
C21S 0.038(2) 0.028(2) 0.0185(19) -0.0043(17) -0.0019(17) -0.0138(18)
C22S 0.054(3) 0.028(2) 0.031(2) -0.0069(19) -0.002(2) -0.020(2)
P1 0.0216(5) 0.0154(5) 0.0138(4) 0.0015(4) -0.0009(4) -0.0042(4)
F11 0.0428(15) 0.0303(14) 0.0214(12) -0.0025(10) -0.0113(11) -0.0099(11)
F12 0.0539(16) 0.0221(13) 0.0171(12) -0.0043(10) -0.0051(11) -0.0010(11)
F13 0.0484(15) 0.0178(12) 0.0217(12) -0.0047(10) -0.0068(11) 0.0050(11)
F14 0.0410(15) 0.0186(12) 0.0313(14) 0.0063(10) -0.0081(11) 0.0037(11)
F15 0.0312(14) 0.0377(15) 0.0455(16) -0.0175(13) 0.0124(12) -0.0200(12)
F16 0.0358(15) 0.0365(16) 0.0535(18) -0.0085(13) 0.0181(13) -0.0204(12)
P2 0.0614(8) 0.0179(5) 0.0209(5) -0.0011(4) -0.0063(5) -0.0072(5)
F21 0.067(2) 0.059(2) 0.0335(16) -0.0015(15) -0.0147(15) -0.0004(17)
F22 0.065(2) 0.049(2) 0.069(2) -0.0252(18) -0.0193(19) 0.0220(17)
F23 0.046(2) 0.156(5) 0.114(4) -0.067(4) 0.002(2) -0.044(3)
F24A 0.079(4) 0.064(4) 0.052(3) 0.007(3) 0.014(3) -0.041(4)
F25A 0.097(5) 0.022(2) 0.038(3) -0.0082(19) 0.000(3) 0.017(3)
F26A 0.090(4) 0.087(4) 0.027(3) -0.012(3) -0.033(3) 0.039(4)
F24B 0.052(6) 0.055(7) 0.056(6) 0.002(5) 0.000(5) -0.027(5)
F25B 0.036(7) 0.160(18) 0.157(17) -0.142(16) -0.010(9) 0.011(9)
F26B 0.019(5) 0.059(8) 0.033(7) 0.025(5) 0.002(5) 0.016(6)

loop_
_atom_type_symbol
_atom_type_description
_atom_type_scat_dispersion_real
_atom_type_scat_dispersion_imag
_atom_type_scat_source
C C 0.0033 0.0016 'International Tables Vol C Tables 4.2.6.8 and 6.1.1.4'
H H 0.0000 0.0000 'International Tables Vol C Tables 4.2.6.8 and 6.1.1.4'
N N 0.0061 0.0033 'International Tables Vol C Tables 4.2.6.8 and 6.1.1.4'
F F 0.0171 0.0103 'International Tables Vol C Tables 4.2.6.8 and 6.1.1.4'
P P 0.1023 0.0942 'International Tables Vol C Tables 4.2.6.8 and 6.1.1.4'
S S 0.1246 0.1234 'International Tables Vol C Tables 4.2.6.8 and 6.1.1.4'
Pt Pt -1.7033 8.3905 'International Tables Vol C Tables 4.2.6.8 and 6.1.1.4'
O O 0.0106 0.0060 'International Tables Vol C Tables 4.2.6.8 and 6.1.1.4'

loop_
_geom_angle_atom_site_label_1
_geom_angle_atom_site_label_2
_geom_angle_atom_site_label_3
_geom_angle
_geom_angle_site_symmetry_1
_geom_angle_site_symmetry_3
_geom_angle_publ_flag
N1 Pt N2 79.40(12) . . ?
N1 Pt S1 93.96(9) . . ?
N2 Pt S1 173.00(9) . . ?
N1 Pt S2 171.23(8) . . ?
N2 Pt S2 97.81(9) . . ?
S1 Pt S2 88.43(3) . . ?
C5 N1 C1 118.5(3) . . ?
C5 N1 Pt 115.7(2) . . ?
C1 N1 Pt 125.7(2) . . ?
N1 C1 C2 122.2(3) . . ?
C1 C2 C3 120.2(4) . . ?
C2 C3 C4 117.3(3) . . ?
C2 C3 C17 121.4(4) . . ?
C4 C3 C17 121.3(4) . . ?
C5 C4 C3 120.5(3) . . ?
N1 C5 C4 121.4(3) . . ?
N1 C5 C6 114.8(3) . . ?
C4 C5 C6 123.7(3) . . ?
C10 N2 C6 118.4(3) . . ?
C10 N2 Pt 126.8(3) . . ?
C6 N2 Pt 114.5(2) . . ?
N2 C6 C7 121.7(3) . . ?
N2 C6 C5 114.9(3) . . ?
C7 C6 C5 123.4(3) . . ?
C6 C7 C8 120.4(3) . . ?
C9 C8 C7 116.8(3) . . ?
C9 C8 C18 121.8(3) . . ?
C7 C8 C18 121.4(3) . . ?
C10 C9 C8 120.7(3) . . ?
N2 C10 C9 122.1(3) . . ?
C12 S2 C13 97.68(19) . . ?
C12 S2 Pt 102.28(13) . . ?
C13 S2 Pt 109.39(13) . . ?
C14 C13 S2 116.8(3) . . ?
C13 C14 S3 119.2(3) . . ?
C14 S3 C15 104.7(2) . . ?
C16 C15 S3 114.4(3) . . ?
C15 C16 S1 117.5(3) . . ?
C16 S1 C11 102.80(18) . . ?
C16 S1 Pt 105.38(12) . . ?
C11 S1 Pt 107.17(13) . . ?
C12 C11 S1 110.8(3) . . ?
C11 C12 S2 112.7(3) . . ?
N20S C21S C22S 179.1(5) . . ?
F16 P1 F15 179.21(16) . . ?
F16 P1 F12 90.28(16) . . ?
F15 P1 F12 90.32(15) . . ?
F16 P1 F14 90.49(16) . . ?
F15 P1 F14 90.02(15) . . ?
F12 P1 F14 90.28(14) . . ?
F16 P1 F13 90.10(16) . . ?
F15 P1 F13 89.37(15) . . ?
F12 P1 F13 90.67(13) . . ?
F14 P1 F13 178.87(15) . . ?
F16 P1 F11 90.48(16) . . ?
F15 P1 F11 88.92(14) . . ?
F12 P1 F11 178.85(15) . . ?
F14 P1 F11 90.58(14) . . ?
F13 P1 F11 88.46(14) . . ?
F25B P2 F22 155.1(6) . . ?
F24A P2 F22 99.1(3) . . ?
F25B P2 F26B 92.4(11) . . ?
F22 P2 F26B 89.9(6) . . ?
F25B P2 F21 76.6(9) . . ?
F24A P2 F21 96.4(3) . . ?
F22 P2 F21 90.3(2) . . ?
F26B P2 F21 152.6(6) . . ?
F24A P2 F26A 89.8(4) . . ?
F22 P2 F26A 90.3(3) . . ?
F21 P2 F26A 173.6(4) . . ?
F25B P2 F23 111.0(8) . . ?
F24A P2 F23 171.6(4) . . ?
F22 P2 F23 88.8(3) . . ?
F26B P2 F23 121.0(6) . . ?
F21 P2 F23 86.3(2) . . ?
F26A P2 F23 87.3(4) . . ?
F24A P2 F25A 87.5(4) . . ?
F22 P2 F25A 173.3(3) . . ?
F21 P2 F25A 89.1(2) . . ?
F26A P2 F25A 89.6(3) . . ?
F23 P2 F25A 84.5(3) . . ?
F25B P2 F24B 82.8(7) . . ?
F22 P2 F24B 73.4(4) . . ?
F26B P2 F24B 78.0(6) . . ?
F21 P2 F24B 75.9(4) . . ?
F23 P2 F24B 154.5(4) . . ?

loop_
_geom_bond_atom_site_label_1
_geom_bond_atom_site_label_2
_geom_bond_distance
_geom_bond_site_symmetry_2
_geom_bond_publ_flag
Pt N1 2.044(3) . ?
Pt N2 2.060(3) . ?
Pt S1 2.2595(9) . ?
Pt S2 2.2725(9) . ?
N1 C5 1.354(5) . ?
N1 C1 1.356(5) . ?
C1 C2 1.381(5) . ?
C2 C3 1.386(6) . ?
C3 C4 1.398(5) . ?
C3 C17 1.501(5) . ?
C4 C5 1.384(5) . ?
C5 C6 1.475(5) . ?
N2 C10 1.351(5) . ?
N2 C6 1.363(5) . ?
C6 C7 1.385(5) . ?
C7 C8 1.400(5) . ?
C8 C9 1.397(5) . ?
C8 C18 1.500(5) . ?
C9 C10 1.379(5) . ?
S2 C12 1.822(4) . ?
S2 C13 1.845(4) . ?
C13 C14 1.500(6) . ?
C14 S3 1.804(4) . ?
S3 C15 1.814(4) . ?
C15 C16 1.524(5) . ?
C16 S1 1.818(4) . ?
S1 C11 1.824(4) . ?
C11 C12 1.521(5) . ?
N20S C21S 1.138(6) . ?
C21S C22S 1.451(6) . ?
P1 F16 1.589(3) . ?
P1 F15 1.596(3) . ?
P1 F12 1.597(3) . ?
P1 F14 1.599(2) . ?
P1 F13 1.611(2) . ?
P1 F11 1.617(3) . ?
P2 F25B 1.464(15) . ?
P2 F24A 1.528(6) . ?
P2 F22 1.548(3) . ?
P2 F26B 1.588(11) . ?
P2 F21 1.594(3) . ?
P2 F26A 1.600(5) . ?
P2 F23 1.610(5) . ?
P2 F25A 1.615(5) . ?
P2 F24B 1.783(10) . ?
